data_1100354
loop_
_publ_author_name
'Boche, Gernot'
'Marsch, Michael'
'M\"uller, Achim'
'Harms, Klaus'

_publ_section_title
;
 1-Chloro-2,2-bis(4-chlorophenyl)-1-lithioethene &#x00B7; TMEDA &#x00B7; 2THF:
 Structure of a Li--Cl Carbenoid
;
_journal_coden_ASTM ACIEAY
_journal_issue 7
_journal_name_full
;
 Angewandte Chemie, International Edition in English
;
_journal_page_first 1032
_journal_page_last 1033
_journal_paper_doi 10.1002/anie.199310321
_journal_volume 32
_journal_year 1993
_chemical_formula_sum 'C28 H40 Cl3 Li N2 O2'
_space_group_IT_number 14
_symmetry_cell_setting monoclinic
_symmetry_space_group_name_Hall '-P 2yn'
_symmetry_space_group_name_H-M 'P 1 21/n 1'
_cell_angle_alpha 90
_cell_angle_beta 106.67(2)
_cell_angle_gamma 90
_cell_formula_units_Z 4
_cell_length_a 12.734(6)
_cell_length_b 15.160(4)
_cell_length_c 16.540(6)
_cod_original_sg_symbol_H-M 'P 21/n'
_cod_original_formula_sum 'C28 H40 Cl3 Li1 N2 O2'
_cod_database_code 1100354

loop_
_symmetry_equiv_pos_site_id
_symmetry_equiv_pos_as_xyz
1 x,y,z
2 1/2-x,1/2+y,1/2-z
3 -x,-y,-z
4 -1/2+x,-1/2-y,-1/2+z

loop_
_atom_site_label
_atom_site_type_symbol
_atom_site_fract_x
_atom_site_fract_y
_atom_site_fract_z
C1 C 0.37052(59) 0.70052(40) 0.34702(40)
C2 C 0.31798(55) 0.70404(39) 0.40678(37)
Cl1 Cl 0.40115(17) 0.58586(11) 0.32176(10)
C3 C 0.28685(57) 0.63154(40) 0.45526(38)
C4 C 0.17750(62) 0.62081(42) 0.4549(4)
H1 H 0.12406(62) 0.66098(42) 0.42166(40)
C5 C 0.14360(62) 0.55572(38) 0.49990(39)
H2 H 0.06788(62) 0.54943(38) 0.49791(39)
C6 C 0.22015(69) 0.49893(43) 0.54727(41)
C7 C 0.32928(65) 0.50659(42) 0.55026(39)
H3 H 0.38178(65) 0.46607(42) 0.58399(39)
C8 C 0.36190(58) 0.57103(38) 0.50502(38)
H4 H 0.43782(58) 0.57548(38) 0.50707(38)
Cl2 Cl 0.17762(19) 0.41593(12) 0.60448(12)
C9 C 0.28267(56) 0.79315(36) 0.42694(36)
C10 C 0.28457(62) 0.81473(39) 0.50988(41)
H5 H 0.31241(62) 0.77186(39) 0.55349(41)
C11 C 0.25125(66) 0.89607(43) 0.53113(45)
H6 H 0.25451(66) 0.90993(43) 0.58843(45)
C12 C 0.21282(67) 0.95830(39) 0.46822(47)
C13 C 0.20714(63) 0.93977(39) 0.38603(44)
H7 H 0.18092(63) 0.98353(39) 0.34301(44)
C14 C 0.24149(57) 0.85839(40) 0.36704(41)
H8 H 0.23736(57) 0.84476(40) 0.30953(41)
Cl3 Cl 0.16777(24) 1.05956(12) 0.49468(15)
O1 O 0.25944(42) 0.78527(29) 0.16294(26)
C15 C 0.19737(74) 0.70568(51) 0.15553(45)
H9 H 0.17017(74) 0.69714(51) 0.20342(45)
H10 H 0.24262(74) 0.65626(51) 0.15125(45)
C16 C 0.10549(77) 0.71306(58) 0.07464(49)
H11 H 0.04086(77) 0.73487(58) 0.08676(49)
H12 H 0.08879(77) 0.65790(58) 0.04525(49)
C17 C 0.14751(75) 0.7814(5) 0.02269(49)
H13 H 0.08906(75) 0.81192(50) -0.01719(49)
H14 H 0.19361(75) 0.75362(50) -0.00668(49)
C18 C 0.21247(73) 0.84147(50) 0.09139(44)
H15 H 0.26906(73) 0.87077(50) 0.07380(44)
H16 H 0.16562(73) 0.88506(50) 0.10510(44)
O2 O -0.06214(82) 0.80569(57) 0.36627(49)
C19 C -0.06207(86) 0.73623(49) 0.31076(61)
H17 H -0.12586(86) 0.70045(49) 0.30563(61)
H18 H 0.00169(86) 0.70041(49) 0.33376(61)
C20 C -0.0628(15) 0.76614(94) 0.24077(99)
H19 H -0.1226(15) 0.73919(94) 0.19905(99)
H20 H 0.0038(15) 0.74746(94) 0.22971(99)
C21 C -0.0702(11) 0.85389(83) 0.22856(65)
H21 H -0.1320(11) 0.86862(83) 0.18158(65)
H22 H -0.0052(11) 0.87756(83) 0.21842(65)
C22 C -0.0870(8) 0.88968(52) 0.31190(59)
H23 H -0.03517(80) 0.93558(52) 0.33509(59)
H24 H -0.16016(80) 0.91089(52) 0.30465(59)
N1 N 0.52853(70) 0.76293(57) 0.19770(48)
N2 N 0.46890(59) 0.91709(49) 0.28244(41)
C23 C 0.5940(14) 0.8429(12) 0.2145(10)
H25 H 0.6011(14) 0.8605(12) 0.1605(10)
H26 H 0.6664(14) 0.8275(12) 0.2484(10)
C24 C 0.5668(12) 0.91996(89) 0.249(1)
H27 H 0.6286(12) 0.93780(89) 0.2947(10)
H28 H 0.5531(12) 0.96614(89) 0.2076(10)
C25 C 0.50747(85) 0.93656(73) 0.37236(54)
H29 H 0.53602(85) 0.99544(73) 0.38217(54)
H30 H 0.44811(85) 0.92983(73) 0.39686(54)
H31 H 0.56437(85) 0.89509(73) 0.39769(54)
C26 C 0.40419(83) 0.99482(50) 0.24614(49)
H32 H 0.44325(83) 1.04882(50) 0.26421(49)
H33 H 0.38593(83) 0.99034(50) 0.18580(49)
H34 H 0.33819(83) 0.99439(50) 0.26318(49)
C27 C 0.49862(87) 0.75325(65) 0.10881(58)
H35 H 0.56187(87) 0.74369(65) 0.08937(58)
H36 H 0.45088(87) 0.70305(65) 0.09477(58)
H37 H 0.46039(87) 0.80493(65) 0.08219(58)
C28 C 0.5994(10) 0.69125(82) 0.23214(81)
H38 H 0.6565(10) 0.68355(82) 0.20547(81)
H39 H 0.6313(10) 0.70199(82) 0.29132(81)
H40 H 0.5552(10) 0.63890(82) 0.22464(81)
Li1 Li 0.3990(11) 0.78718(84) 0.25301(74)

loop_
_atom_type_symbol
_atom_type_radius_bond
C 0.68
H 0.23
Cl 0.99
Li 1.08
N 0.68
O 0.68
